data_1566856
loop_
_publ_author_name
'Peel, Andrew J.'
'Terzopoulos, Alexandros'
'Jethwa, Rajesh B.'
'Choudhury, Dipanjana'
'Niu, Hao-Che'
'Bond, Andrew D.'
'Slaughter, Jonathan'
'Wright, Dominic S.'

_publ_section_title
;
 A chiral phosphazane reagent strategy for the determination of
 enantiomeric excess of amines
;
_journal_name_full 'Chemical Science'
_journal_paper_doi 10.1039/D2SC01692C
_journal_year 2022
_chemical_absolute_configuration ad
_chemical_formula_moiety 'C28 H52 N2 O2 P2'
_chemical_formula_sum 'C28 H52 N2 O2 P2'
_chemical_formula_weight 510.65
_space_group_crystal_system orthorhombic
_space_group_IT_number 19
_space_group_name_Hall 'P 2ac 2ab'
_space_group_name_H-M_alt 'P 21 21 21'
_atom_sites_solution_hydrogens geom
_atom_sites_solution_primary dual
_atom_sites_solution_secondary difmap
_audit_creation_method SHELXL-2018/3
_audit_update_record
;
2021-08-26 deposited with the CCDC.	2022-04-12 downloaded from the CCDC.
;
_cell_angle_alpha 90
_cell_angle_beta 90
_cell_angle_gamma 90
_cell_formula_units_Z 4
_cell_length_a 9.9457(2)
_cell_length_b 13.5082(3)
_cell_length_c 22.3174(6)
_cell_measurement_reflns_used 120458
_cell_measurement_temperature 180(2)
_cell_measurement_theta_max 27.48
_cell_measurement_theta_min 1.00
_cell_volume 2998.31(12)
_computing_cell_refinement 'HKL Scalepack (Otwinowski & Minor, 1997)'
_computing_data_collection 'COLLECT (Nonius, 1999)'
_computing_data_reduction 'HKL Denzo and Scalepack (Otwinowski & Minor, 1997)'
_computing_molecular_graphics 'Mercury (Macrae et al., 2008)'
_computing_publication_material SHELXL
_computing_structure_refinement 'SHELXL (Sheldrick, 2015)'
_computing_structure_solution 'SHELXT (Sheldrick, 2015)'
_diffrn_ambient_temperature 180(2)
_diffrn_measured_fraction_theta_full 0.993
_diffrn_measured_fraction_theta_max 0.984
_diffrn_measurement_device_type 'Nonius KappaCCD'
_diffrn_measurement_method '\w and \f-scans'
_diffrn_radiation_type MoK\a
_diffrn_radiation_wavelength 0.71073
_diffrn_reflns_av_R_equivalents 0.0499
_diffrn_reflns_av_unetI/netI 0.0617
_diffrn_reflns_Laue_measured_fraction_full 0.993
_diffrn_reflns_Laue_measured_fraction_max 0.984
_diffrn_reflns_limit_h_max 12
_diffrn_reflns_limit_h_min -9
_diffrn_reflns_limit_k_max 17
_diffrn_reflns_limit_k_min -16
_diffrn_reflns_limit_l_max 28
_diffrn_reflns_limit_l_min -28
_diffrn_reflns_number 24851
_diffrn_reflns_point_group_measured_fraction_full 0.984
_diffrn_reflns_point_group_measured_fraction_max 0.960
_diffrn_reflns_theta_full 25.242
_diffrn_reflns_theta_max 27.472
_diffrn_reflns_theta_min 3.526
_diffrn_source 'fine-focus sealed tube'
_exptl_absorpt_coefficient_mu 0.171
_exptl_absorpt_correction_T_max 0.946
_exptl_absorpt_correction_T_min 0.716
_exptl_absorpt_correction_type multi-scan
_exptl_absorpt_process_details 'SORTAV (Blessing, 1995)'
_exptl_crystal_colour colourless
_exptl_crystal_density_diffrn 1.131
_exptl_crystal_description block
_exptl_crystal_F_000 1120
_exptl_crystal_size_max 0.440
_exptl_crystal_size_mid 0.440
_exptl_crystal_size_min 0.440
_refine_diff_density_max 0.272
_refine_diff_density_min -0.218
_refine_diff_density_rms 0.035
_refine_ls_abs_structure_details
;
Flack x determined using 1618 quotients [(I+)-(I-)]/[(I+)+(I-)]
(Parsons, Flack and Wagner, Acta Cryst. B69 (2013) 249-259).
;
_refine_ls_abs_structure_Flack -0.01(3)
_refine_ls_extinction_method none
_refine_ls_goodness_of_fit_ref 0.954
_refine_ls_hydrogen_treatment constr
_refine_ls_matrix_type full
_refine_ls_number_parameters 319
_refine_ls_number_reflns 6596
_refine_ls_number_restraints 0
_refine_ls_restrained_S_all 0.954
_refine_ls_R_factor_all 0.0620
_refine_ls_R_factor_gt 0.0379
_refine_ls_shift/su_max 0.001
_refine_ls_shift/su_mean 0.000
_refine_ls_structure_factor_coef Fsqd
_refine_ls_weighting_details 'w=1/[\s^2^(Fo^2^)+(0.0449P)^2^] where P=(Fo^2^+2Fc^2^)/3'
_refine_ls_weighting_scheme calc
_refine_ls_wR_factor_gt 0.0799
_refine_ls_wR_factor_ref 0.0837
_reflns_Friedel_coverage 0.739
_reflns_Friedel_fraction_full 0.972
_reflns_Friedel_fraction_max 0.929
_reflns_number_gt 4541
_reflns_number_total 6596
_reflns_threshold_expression 'I > 2\s(I)'
_cod_data_source_file d2sc01692c3.cif
_cod_data_source_block 2
_cod_database_code 1566856
_cambridge_user_name 'Andrew Peel'
_cambridge_user_crsid ajp208
_cambridge_supervisor_name 'Dominic Wright'
_cambridge_supervisor_crsid dsw1000
_cambridge_crystallographer_name 'Andrew Peel'
_cambridge_crystallographer_crsid ajp208
_cambridge_sample_id AJP527A
_cambridge_data_id DW_K1_0060
_shelx_space_group_comment
;
The symmetry employed for this shelxl refinement is uniquely defined
by the following loop, which should always be used as a source of
symmetry information in preference to the above space-group names.
They are only intended as comments.
;
_shelx_estimated_absorpt_t_min 0.929
_shelx_estimated_absorpt_t_max 0.929

loop_
_space_group_symop_operation_xyz
'x, y, z'
'-x+1/2, -y, z+1/2'
'-x, y+1/2, -z+1/2'
'x+1/2, -y+1/2, -z'

loop_
_atom_site_label
_atom_site_type_symbol
_atom_site_fract_x
_atom_site_fract_y
_atom_site_fract_z
_atom_site_U_iso_or_equiv
_atom_site_adp_type
_atom_site_occupancy
_atom_site_site_symmetry_order
_atom_site_calc_flag
_atom_site_refinement_flags_posn
_atom_site_refinement_flags_adp
_atom_site_refinement_flags_occupancy
_atom_site_disorder_assembly
_atom_site_disorder_group
P1 P 0.47983(6) 0.70480(5) 0.73490(3) 0.03916(18) Uani 1 1 d . . . . .
O1 O 0.40223(15) 0.78753(11) 0.69502(7) 0.0390(4) Uani 1 1 d . . . . .
N1 N 0.36219(19) 0.61528(15) 0.75149(9) 0.0377(5) Uani 1 1 d . . . . .
C1 C 0.2777(3) 0.6071(2) 0.80607(12) 0.0456(7) Uani 1 1 d . . . . .
P2 P 0.43051(6) 0.52071(5) 0.71088(3) 0.03955(18) Uani 1 1 d . . . . .
O2 O 0.31622(15) 0.50549(11) 0.65813(7) 0.0406(4) Uani 1 1 d . . . . .
N2 N 0.53101(19) 0.61442(14) 0.68505(9) 0.0382(5) Uani 1 1 d . . . . .
C2 C 0.3371(4) 0.5317(3) 0.84855(16) 0.1051(15) Uani 1 1 d . . . . .
H2A H 0.431727 0.547758 0.856053 0.158 Uiso 1 1 calc R U . . .
H2B H 0.330771 0.465585 0.830676 0.158 Uiso 1 1 calc R U . . .
H2C H 0.287407 0.532851 0.886451 0.158 Uiso 1 1 calc R U . . .
C3 C 0.1369(3) 0.5763(2) 0.78628(17) 0.0736(10) Uani 1 1 d . . . . .
H3A H 0.141732 0.513241 0.764703 0.110 Uiso 1 1 calc R U . . .
H3B H 0.099273 0.627233 0.759853 0.110 Uiso 1 1 calc R U . . .
H3C H 0.079144 0.568772 0.821574 0.110 Uiso 1 1 calc R U . . .
C4 C 0.2704(3) 0.7073(2) 0.83633(13) 0.0622(8) Uani 1 1 d . . . . .
H4A H 0.360901 0.728118 0.848289 0.093 Uiso 1 1 calc R U . . .
H4B H 0.212899 0.702810 0.871891 0.093 Uiso 1 1 calc R U . . .
H4C H 0.232632 0.755908 0.808395 0.093 Uiso 1 1 calc R U . . .
C5 C 0.6724(2) 0.6012(2) 0.66428(13) 0.0475(7) Uani 1 1 d . . . . .
C6 C 0.6709(3) 0.5274(2) 0.61254(13) 0.0629(8) Uani 1 1 d . . . . .
H6A H 0.637038 0.463469 0.626805 0.094 Uiso 1 1 calc R U . . .
H6B H 0.762352 0.519108 0.596987 0.094 Uiso 1 1 calc R U . . .
H6C H 0.612296 0.552201 0.580589 0.094 Uiso 1 1 calc R U . . .
C7 C 0.7601(3) 0.5591(2) 0.71498(14) 0.0626(8) Uani 1 1 d . . . . .
H7A H 0.756682 0.603732 0.749585 0.094 Uiso 1 1 calc R U . . .
H7B H 0.853187 0.553102 0.701075 0.094 Uiso 1 1 calc R U . . .
H7C H 0.726258 0.493762 0.726615 0.094 Uiso 1 1 calc R U . . .
C8 C 0.7265(3) 0.7004(2) 0.64395(15) 0.0643(9) Uani 1 1 d . . . . .
H8A H 0.719423 0.748199 0.676825 0.096 Uiso 1 1 calc R U . . .
H8B H 0.674180 0.723961 0.609592 0.096 Uiso 1 1 calc R U . . .
H8C H 0.821020 0.693244 0.632265 0.096 Uiso 1 1 calc R U . . .
C9 C 0.3126(2) 0.76266(17) 0.64638(11) 0.0353(6) Uani 1 1 d . . . . .
H9A H 0.273301 0.695523 0.653461 0.042 Uiso 1 1 calc R U . . .
C10 C 0.3803(3) 0.7653(2) 0.58414(12) 0.0468(7) Uani 1 1 d . . . . .
H10A H 0.473029 0.791545 0.586885 0.056 Uiso 1 1 calc R U . . .
H10B H 0.383183 0.698378 0.566039 0.056 Uiso 1 1 calc R U . . .
C11 C 0.2898(3) 0.83489(19) 0.54756(12) 0.0426(6) Uani 1 1 d . . . . .
H11A H 0.294569 0.824847 0.503221 0.051 Uiso 1 1 calc R U . . .
C12 C 0.1497(2) 0.81577(18) 0.57523(12) 0.0393(6) Uani 1 1 d . . . . .
C13 C 0.1985(2) 0.83886(17) 0.63993(12) 0.0376(6) Uani 1 1 d . . . . .
C14 C 0.2643(3) 0.94138(18) 0.63241(13) 0.0485(7) Uani 1 1 d . . . . .
H14A H 0.197070 0.994825 0.637305 0.058 Uiso 1 1 calc R U . . .
H14B H 0.337110 0.951042 0.662089 0.058 Uiso 1 1 calc R U . . .
C15 C 0.3209(3) 0.9403(2) 0.56820(13) 0.0558(8) Uani 1 1 d . . . . .
H15A H 0.275248 0.989863 0.542603 0.067 Uiso 1 1 calc R U . . .
H15B H 0.418877 0.953362 0.567972 0.067 Uiso 1 1 calc R U . . .
C16 C 0.1003(3) 0.71058(19) 0.56476(13) 0.0496(7) Uani 1 1 d . . . . .
H16A H 0.021010 0.698111 0.589704 0.074 Uiso 1 1 calc R U . . .
H16B H 0.171572 0.663645 0.575396 0.074 Uiso 1 1 calc R U . . .
H16C H 0.076549 0.702229 0.522449 0.074 Uiso 1 1 calc R U . . .
C17 C 0.0392(3) 0.8861(2) 0.55318(13) 0.0548(8) Uani 1 1 d . . . . .
H17A H -0.044091 0.873035 0.575255 0.082 Uiso 1 1 calc R U . . .
H17B H 0.023937 0.875397 0.510287 0.082 Uiso 1 1 calc R U . . .
H17C H 0.067214 0.954750 0.559917 0.082 Uiso 1 1 calc R U . . .
C18 C 0.0941(3) 0.8340(2) 0.68943(13) 0.0500(7) Uani 1 1 d . . . . .
H18A H 0.136229 0.850890 0.727783 0.075 Uiso 1 1 calc R U . . .
H18B H 0.057035 0.766868 0.691589 0.075 Uiso 1 1 calc R U . . .
H18C H 0.021630 0.881073 0.680879 0.075 Uiso 1 1 calc R U . . .
C19 C 0.3208(3) 0.41325(17) 0.62539(12) 0.0415(6) Uani 1 1 d . . . . .
H19A H 0.394912 0.371107 0.641707 0.050 Uiso 1 1 calc R U . . .
C20 C 0.3442(3) 0.4304(2) 0.55759(13) 0.0601(9) Uani 1 1 d . . . . .
H20A H 0.338291 0.501553 0.547347 0.072 Uiso 1 1 calc R U . . .
H20B H 0.432920 0.404637 0.544867 0.072 Uiso 1 1 calc R U . . .
C21 C 0.2296(4) 0.3717(2) 0.52881(14) 0.0664(9) Uani 1 1 d . . . . .
H21A H 0.246891 0.350948 0.486502 0.080 Uiso 1 1 calc R U . . .
C22 C 0.2074(3) 0.28497(18) 0.57292(12) 0.0473(7) Uani 1 1 d . . . . .
C23 C 0.1883(2) 0.35521(17) 0.62769(12) 0.0399(6) Uani 1 1 d . . . . .
C24 C 0.0772(3) 0.4252(2) 0.60531(15) 0.0605(9) Uani 1 1 d . . . . .
H24A H 0.084560 0.490965 0.624559 0.073 Uiso 1 1 calc R U . . .
H24B H -0.013013 0.397426 0.613660 0.073 Uiso 1 1 calc R U . . .
C25 C 0.1026(4) 0.4324(2) 0.53733(16) 0.0813(12) Uani 1 1 d . . . . .
H25A H 0.026628 0.404134 0.514322 0.098 Uiso 1 1 calc R U . . .
H25B H 0.116507 0.502002 0.524821 0.098 Uiso 1 1 calc R U . . .
C26 C 0.3285(3) 0.2150(2) 0.57767(16) 0.0653(9) Uani 1 1 d . . . . .
H26A H 0.318689 0.173141 0.613269 0.098 Uiso 1 1 calc R U . . .
H26B H 0.411267 0.253977 0.580929 0.098 Uiso 1 1 calc R U . . .
H26C H 0.332836 0.173169 0.541839 0.098 Uiso 1 1 calc R U . . .
C27 C 0.0852(3) 0.2204(2) 0.55909(16) 0.0678(9) Uani 1 1 d . . . . .
H27A H 0.077051 0.168595 0.589600 0.102 Uiso 1 1 calc R U . . .
H27B H 0.096258 0.189831 0.519575 0.102 Uiso 1 1 calc R U . . .
H27C H 0.003925 0.261420 0.559214 0.102 Uiso 1 1 calc R U . . .
C28 C 0.1626(3) 0.3079(2) 0.68770(14) 0.0602(8) Uani 1 1 d . . . . .
H28A H 0.152823 0.359548 0.718237 0.090 Uiso 1 1 calc R U . . .
H28B H 0.238298 0.264814 0.698160 0.090 Uiso 1 1 calc R U . . .
H28C H 0.079897 0.268587 0.685763 0.090 Uiso 1 1 calc R U . . .

loop_
_atom_site_aniso_label
_atom_site_aniso_U_11
_atom_site_aniso_U_22
_atom_site_aniso_U_33
_atom_site_aniso_U_23
_atom_site_aniso_U_13
_atom_site_aniso_U_12
P1 0.0311(3) 0.0477(4) 0.0387(4) -0.0017(3) -0.0035(3) -0.0040(3)
O1 0.0335(8) 0.0422(9) 0.0413(10) -0.0025(8) -0.0036(8) -0.0057(8)
N1 0.0352(11) 0.0445(11) 0.0332(13) 0.0002(10) 0.0034(9) -0.0054(9)
C1 0.0429(15) 0.0553(16) 0.0387(17) 0.0047(13) 0.0092(13) 0.0043(13)
P2 0.0349(4) 0.0443(4) 0.0394(4) 0.0031(3) -0.0012(3) 0.0015(3)
O2 0.0380(9) 0.0381(9) 0.0456(10) -0.0024(8) -0.0006(8) -0.0008(8)
N2 0.0278(10) 0.0457(11) 0.0411(13) -0.0001(10) 0.0031(9) -0.0004(9)
C2 0.127(3) 0.124(3) 0.064(2) 0.046(2) 0.038(2) 0.061(3)
C3 0.0514(18) 0.083(2) 0.087(3) -0.027(2) 0.0261(18) -0.0196(16)
C4 0.0614(19) 0.078(2) 0.0468(18) -0.0122(17) 0.0088(15) -0.0045(17)
C5 0.0262(13) 0.0671(18) 0.0490(18) 0.0007(15) 0.0033(12) 0.0035(13)
C6 0.0432(15) 0.092(2) 0.0532(19) -0.0092(18) 0.0087(15) 0.0115(17)
C7 0.0368(15) 0.093(2) 0.0576(19) 0.0035(18) -0.0056(15) 0.0154(15)
C8 0.0303(14) 0.085(2) 0.078(2) 0.014(2) 0.0086(14) -0.0046(15)
C9 0.0303(13) 0.0379(13) 0.0376(15) -0.0033(11) -0.0026(11) -0.0016(11)
C10 0.0367(14) 0.0607(18) 0.0428(16) -0.0070(14) -0.0002(13) 0.0031(13)
C11 0.0417(14) 0.0536(15) 0.0326(15) -0.0016(13) 0.0015(12) -0.0028(13)
C12 0.0349(13) 0.0405(15) 0.0425(15) 0.0015(12) -0.0004(12) 0.0017(11)
C13 0.0340(13) 0.0380(13) 0.0408(15) 0.0017(12) 0.0031(12) 0.0003(12)
C14 0.0581(17) 0.0380(14) 0.0494(18) -0.0006(13) -0.0027(14) -0.0035(13)
C15 0.0624(18) 0.0524(17) 0.0525(18) 0.0088(14) 0.0028(16) -0.0154(15)
C16 0.0404(14) 0.0543(16) 0.0542(18) -0.0019(15) -0.0077(13) -0.0037(14)
C17 0.0530(17) 0.0562(16) 0.055(2) 0.0041(15) -0.0075(14) 0.0123(14)
C18 0.0399(14) 0.0609(17) 0.0493(17) 0.0039(14) 0.0061(13) 0.0090(14)
C19 0.0389(14) 0.0368(13) 0.0488(17) -0.0034(13) 0.0051(13) -0.0006(12)
C20 0.085(2) 0.0475(16) 0.0482(19) -0.0084(15) 0.0195(16) -0.0186(16)
C21 0.109(3) 0.0463(17) 0.0438(19) -0.0029(15) -0.0018(19) -0.0125(18)
C22 0.0547(16) 0.0381(14) 0.0492(17) -0.0032(13) -0.0012(14) -0.0029(14)
C23 0.0350(13) 0.0386(13) 0.0463(16) 0.0012(13) -0.0033(12) -0.0023(12)
C24 0.0443(16) 0.0448(16) 0.092(3) -0.0108(16) -0.0198(17) 0.0060(14)
C25 0.118(3) 0.0466(18) 0.080(3) 0.0035(18) -0.056(2) 0.000(2)
C26 0.0634(19) 0.0491(17) 0.083(2) -0.0147(17) 0.0136(18) -0.0010(16)
C27 0.073(2) 0.0488(17) 0.081(2) -0.0088(17) -0.0183(19) -0.0124(16)
C28 0.0618(18) 0.0615(18) 0.0574(19) 0.0034(16) 0.0129(15) -0.0128(15)

loop_
_atom_type_symbol
_atom_type_description
_atom_type_scat_dispersion_real
_atom_type_scat_dispersion_imag
_atom_type_scat_source
C C 0.0033 0.0016 'International Tables Vol C Tables 4.2.6.8 and 6.1.1.4'
H H 0.0000 0.0000 'International Tables Vol C Tables 4.2.6.8 and 6.1.1.4'
N N 0.0061 0.0033 'International Tables Vol C Tables 4.2.6.8 and 6.1.1.4'
O O 0.0106 0.0060 'International Tables Vol C Tables 4.2.6.8 and 6.1.1.4'
P P 0.1023 0.0942 'International Tables Vol C Tables 4.2.6.8 and 6.1.1.4'

loop_
_geom_angle_atom_site_label_1
_geom_angle_atom_site_label_2
_geom_angle_atom_site_label_3
_geom_angle
_geom_angle_site_symmetry_1
_geom_angle_site_symmetry_3
_geom_angle_publ_flag
O1 P1 N1 106.15(9) . . ?
O1 P1 N2 105.86(10) . . ?
N1 P1 N2 80.94(9) . . ?
C9 O1 P1 123.04(14) . . ?
C1 N1 P2 127.24(17) . . ?
C1 N1 P1 127.84(17) . . ?
P2 N1 P1 98.10(10) . . ?
N1 C1 C2 110.1(2) . . ?
N1 C1 C4 109.0(2) . . ?
C2 C1 C4 110.0(3) . . ?
N1 C1 C3 107.6(2) . . ?
C2 C1 C3 110.9(3) . . ?
C4 C1 C3 109.1(2) . . ?
O2 P2 N1 101.41(9) . . ?
O2 P2 N2 104.73(9) . . ?
N1 P2 N2 81.83(9) . . ?
C19 O2 P2 116.53(15) . . ?
C5 N2 P2 124.49(17) . . ?
C5 N2 P1 124.22(17) . . ?
P2 N2 P1 97.68(10) . . ?
C1 C2 H2A 109.5 . . ?
C1 C2 H2B 109.5 . . ?
H2A C2 H2B 109.5 . . ?
C1 C2 H2C 109.5 . . ?
H2A C2 H2C 109.5 . . ?
H2B C2 H2C 109.5 . . ?
C1 C3 H3A 109.5 . . ?
C1 C3 H3B 109.5 . . ?
H3A C3 H3B 109.5 . . ?
C1 C3 H3C 109.5 . . ?
H3A C3 H3C 109.5 . . ?
H3B C3 H3C 109.5 . . ?
C1 C4 H4A 109.5 . . ?
C1 C4 H4B 109.5 . . ?
H4A C4 H4B 109.5 . . ?
C1 C4 H4C 109.5 . . ?
H4A C4 H4C 109.5 . . ?
H4B C4 H4C 109.5 . . ?
N2 C5 C8 108.8(2) . . ?
N2 C5 C6 107.7(2) . . ?
C8 C5 C6 110.8(2) . . ?
N2 C5 C7 110.5(2) . . ?
C8 C5 C7 110.3(2) . . ?
C6 C5 C7 108.8(2) . . ?
C5 C6 H6A 109.5 . . ?
C5 C6 H6B 109.5 . . ?
H6A C6 H6B 109.5 . . ?
C5 C6 H6C 109.5 . . ?
H6A C6 H6C 109.5 . . ?
H6B C6 H6C 109.5 . . ?
C5 C7 H7A 109.5 . . ?
C5 C7 H7B 109.5 . . ?
H7A C7 H7B 109.5 . . ?
C5 C7 H7C 109.5 . . ?
H7A C7 H7C 109.5 . . ?
H7B C7 H7C 109.5 . . ?
C5 C8 H8A 109.5 . . ?
C5 C8 H8B 109.5 . . ?
H8A C8 H8B 109.5 . . ?
C5 C8 H8C 109.5 . . ?
H8A C8 H8C 109.5 . . ?
H8B C8 H8C 109.5 . . ?
O1 C9 C13 111.70(18) . . ?
O1 C9 C10 113.67(19) . . ?
C13 C9 C10 102.86(19) . . ?
O1 C9 H9A 109.5 . . ?
C13 C9 H9A 109.5 . . ?
C10 C9 H9A 109.5 . . ?
C11 C10 C9 103.66(19) . . ?
C11 C10 H10A 111.0 . . ?
C9 C10 H10A 111.0 . . ?
C11 C10 H10B 111.0 . . ?
C9 C10 H10B 111.0 . . ?
H10A C10 H10B 109.0 . . ?
C15 C11 C10 107.0(2) . . ?
C15 C11 C12 102.6(2) . . ?
C10 C11 C12 102.3(2) . . ?
C15 C11 H11A 114.5 . . ?
C10 C11 H11A 114.5 . . ?
C12 C11 H11A 114.5 . . ?
C16 C12 C17 107.3(2) . . ?
C16 C12 C11 112.7(2) . . ?
C17 C12 C11 114.5(2) . . ?
C16 C12 C13 115.5(2) . . ?
C17 C12 C13 113.4(2) . . ?
C11 C12 C13 93.24(19) . . ?
C18 C13 C9 114.0(2) . . ?
C18 C13 C14 114.1(2) . . ?
C9 C13 C14 107.34(19) . . ?
C18 C13 C12 117.0(2) . . ?
C9 C13 C12 100.51(18) . . ?
C14 C13 C12 102.2(2) . . ?
C15 C14 C13 104.4(2) . . ?
C15 C14 H14A 110.9 . . ?
C13 C14 H14A 110.9 . . ?
C15 C14 H14B 110.9 . . ?
C13 C14 H14B 110.9 . . ?
H14A C14 H14B 108.9 . . ?
C11 C15 C14 102.4(2) . . ?
C11 C15 H15A 111.3 . . ?
C14 C15 H15A 111.3 . . ?
C11 C15 H15B 111.3 . . ?
C14 C15 H15B 111.3 . . ?
H15A C15 H15B 109.2 . . ?
C12 C16 H16A 109.5 . . ?
C12 C16 H16B 109.5 . . ?
H16A C16 H16B 109.5 . . ?
C12 C16 H16C 109.5 . . ?
H16A C16 H16C 109.5 . . ?
H16B C16 H16C 109.5 . . ?
C12 C17 H17A 109.5 . . ?
C12 C17 H17B 109.5 . . ?
H17A C17 H17B 109.5 . . ?
C12 C17 H17C 109.5 . . ?
H17A C17 H17C 109.5 . . ?
H17B C17 H17C 109.5 . . ?
C13 C18 H18A 109.5 . . ?
C13 C18 H18B 109.5 . . ?
H18A C18 H18B 109.5 . . ?
C13 C18 H18C 109.5 . . ?
H18A C18 H18C 109.5 . . ?
H18B C18 H18C 109.5 . . ?
O2 C19 C23 113.4(2) . . ?
O2 C19 C20 111.72(19) . . ?
C23 C19 C20 103.8(2) . . ?
O2 C19 H19A 109.3 . . ?
C23 C19 H19A 109.3 . . ?
C20 C19 H19A 109.3 . . ?
C21 C20 C19 102.8(2) . . ?
C21 C20 H20A 111.2 . . ?
C19 C20 H20A 111.2 . . ?
C21 C20 H20B 111.2 . . ?
C19 C20 H20B 111.2 . . ?
H20A C20 H20B 109.1 . . ?
C25 C21 C20 106.7(2) . . ?
C25 C21 C22 102.2(3) . . ?
C20 C21 C22 103.4(2) . . ?
C25 C21 H21A 114.4 . . ?
C20 C21 H21A 114.4 . . ?
C22 C21 H21A 114.4 . . ?
C27 C22 C26 106.7(2) . . ?
C27 C22 C21 114.7(2) . . ?
C26 C22 C21 113.5(2) . . ?
C27 C22 C23 114.1(2) . . ?
C26 C22 C23 114.6(2) . . ?
C21 C22 C23 93.17(19) . . ?
C28 C23 C19 113.1(2) . . ?
C28 C23 C24 115.3(2) . . ?
C19 C23 C24 107.0(2) . . ?
C28 C23 C22 117.4(2) . . ?
C19 C23 C22 100.4(2) . . ?
C24 C23 C22 101.9(2) . . ?
C23 C24 C25 104.0(3) . . ?
C23 C24 H24A 111.0 . . ?
C25 C24 H24A 111.0 . . ?
C23 C24 H24B 111.0 . . ?
C25 C24 H24B 111.0 . . ?
H24A C24 H24B 109.0 . . ?
C21 C25 C24 103.0(2) . . ?
C21 C25 H25A 111.2 . . ?
C24 C25 H25A 111.2 . . ?
C21 C25 H25B 111.2 . . ?
C24 C25 H25B 111.2 . . ?
H25A C25 H25B 109.1 . . ?
C22 C26 H26A 109.5 . . ?
C22 C26 H26B 109.5 . . ?
H26A C26 H26B 109.5 . . ?
C22 C26 H26C 109.5 . . ?
H26A C26 H26C 109.5 . . ?
H26B C26 H26C 109.5 . . ?
C22 C27 H27A 109.5 . . ?
C22 C27 H27B 109.5 . . ?
H27A C27 H27B 109.5 . . ?
C22 C27 H27C 109.5 . . ?
H27A C27 H27C 109.5 . . ?
H27B C27 H27C 109.5 . . ?
C23 C28 H28A 109.5 . . ?
C23 C28 H28B 109.5 . . ?
H28A C28 H28B 109.5 . . ?
C23 C28 H28C 109.5 . . ?
H28A C28 H28C 109.5 . . ?
H28B C28 H28C 109.5 . . ?

loop_
_geom_bond_atom_site_label_1
_geom_bond_atom_site_label_2
_geom_bond_distance
_geom_bond_site_symmetry_2
_geom_bond_publ_flag
P1 O1 1.6239(17) . ?
P1 N1 1.723(2) . ?
P1 N2 1.728(2) . ?
P1 P2 2.5907(9) . ?
O1 C9 1.444(3) . ?
N1 C1 1.484(3) . ?
N1 P2 1.707(2) . ?
C1 C2 1.511(4) . ?
C1 C4 1.515(4) . ?
C1 C3 1.526(4) . ?
P2 O2 1.6492(17) . ?
P2 N2 1.713(2) . ?
O2 C19 1.445(3) . ?
N2 C5 1.492(3) . ?
C2 H2A 0.9800 . ?
C2 H2B 0.9800 . ?
C2 H2C 0.9800 . ?
C3 H3A 0.9800 . ?
C3 H3B 0.9800 . ?
C3 H3C 0.9800 . ?
C4 H4A 0.9800 . ?
C4 H4B 0.9800 . ?
C4 H4C 0.9800 . ?
C5 C8 1.514(4) . ?
C5 C6 1.526(4) . ?
C5 C7 1.537(4) . ?
C6 H6A 0.9800 . ?
C6 H6B 0.9800 . ?
C6 H6C 0.9800 . ?
C7 H7A 0.9800 . ?
C7 H7B 0.9800 . ?
C7 H7C 0.9800 . ?
C8 H8A 0.9800 . ?
C8 H8B 0.9800 . ?
C8 H8C 0.9800 . ?
C9 C13 1.539(3) . ?
C9 C10 1.544(4) . ?
C9 H9A 1.0000 . ?
C10 C11 1.537(4) . ?
C10 H10A 0.9900 . ?
C10 H10B 0.9900 . ?
C11 C15 1.529(4) . ?
C11 C12 1.546(4) . ?
C11 H11A 1.0000 . ?
C12 C16 1.522(3) . ?
C12 C17 1.534(3) . ?
C12 C13 1.555(4) . ?
C13 C18 1.517(4) . ?
C13 C14 1.541(3) . ?
C14 C15 1.540(4) . ?
C14 H14A 0.9900 . ?
C14 H14B 0.9900 . ?
C15 H15A 0.9900 . ?
C15 H15B 0.9900 . ?
C16 H16A 0.9800 . ?
C16 H16B 0.9800 . ?
C16 H16C 0.9800 . ?
C17 H17A 0.9800 . ?
C17 H17B 0.9800 . ?
C17 H17C 0.9800 . ?
C18 H18A 0.9800 . ?
C18 H18B 0.9800 . ?
C18 H18C 0.9800 . ?
C19 C23 1.534(3) . ?
C19 C20 1.548(4) . ?
C19 H19A 1.0000 . ?
C20 C21 1.530(4) . ?
C20 H20A 0.9900 . ?
C20 H20B 0.9900 . ?
C21 C25 1.518(5) . ?
C21 C22 1.546(4) . ?
C21 H21A 1.0000 . ?
C22 C27 1.527(4) . ?
C22 C26 1.534(4) . ?
C22 C23 1.559(4) . ?
C23 C28 1.506(4) . ?
C23 C24 1.537(4) . ?
C24 C25 1.541(5) . ?
C24 H24A 0.9900 . ?
C24 H24B 0.9900 . ?
C25 H25A 0.9900 . ?
C25 H25B 0.9900 . ?
C26 H26A 0.9800 . ?
C26 H26B 0.9800 . ?
C26 H26C 0.9800 . ?
C27 H27A 0.9800 . ?
C27 H27B 0.9800 . ?
C27 H27C 0.9800 . ?
C28 H28A 0.9800 . ?
C28 H28B 0.9800 . ?
C28 H28C 0.9800 . ?
